data_2217573
loop_
_publ_author_name
'Rui-Xue Deng'
'Wei-Yi Zhou'
'Xiao-Juan Deng'
'Liang-Dong Sun'

_publ_section_title
;
 5-(1<i>H</i>-Inden-2-yl)-1,3-benzodioxole
;
_journal_coeditor_code KP2152
_journal_issue 2
_journal_name_full 'Acta Crystallographica Section E'
_journal_page_first o492
_journal_page_last o492
_journal_paper_doi 10.1107/S1600536808001578
_journal_volume 64
_journal_year 2008
_chemical_formula_iupac 'C16 H12 O2'
_chemical_formula_moiety 'C16 H12 O2'
_chemical_formula_sum 'C16 H12 O2'
_chemical_formula_weight 236.26
_chemical_name_systematic
;
5-(1<i>H</i>-Inden-2-yl)-1,3-benzodioxole
;
_space_group_IT_number 29
_symmetry_cell_setting orthorhombic
_symmetry_space_group_name_Hall 'P 2c -2ac'
_symmetry_space_group_name_H-M 'P c a 21'
_atom_sites_solution_hydrogens geom
_atom_sites_solution_primary direct
_atom_sites_solution_secondary difmap
_cell_angle_alpha 90.00
_cell_angle_beta 90.00
_cell_angle_gamma 90.00
_cell_formula_units_Z 4
_cell_length_a 22.277(10)
_cell_length_b 6.892(3)
_cell_length_c 7.580(3)
_cell_measurement_reflns_used 2528
_cell_measurement_temperature 294(2)
_cell_measurement_theta_max 25.23
_cell_measurement_theta_min 2.69
_cell_volume 1163.8(9)
_computing_cell_refinement 'SMART (Bruker, 1997)'
_computing_data_collection 'SMART (Bruker, 1997)'
_computing_data_reduction 'SAINT (Bruker, 1997)'
_computing_molecular_graphics 'SHELXTL (Sheldrick, 2008)'
_computing_publication_material 'SHELXTL (Sheldrick, 2008)'
_computing_structure_refinement 'SHELXL97 (Sheldrick, 2008)'
_computing_structure_solution 'SHELXS97 (Sheldrick, 2008)'
_diffrn_ambient_temperature 294(2)
_diffrn_measured_fraction_theta_full 0.998
_diffrn_measured_fraction_theta_max 0.998
_diffrn_measurement_device_type 'Bruker SMART CCD area-detector'
_diffrn_measurement_method '\f and \w'
_diffrn_radiation_monochromator graphite
_diffrn_radiation_source 'fine-focus sealed tube'
_diffrn_radiation_type 'Mo K\a'
_diffrn_radiation_wavelength 0.71073
_diffrn_reflns_av_R_equivalents 0.0353
_diffrn_reflns_av_sigmaI/netI 0.0300
_diffrn_reflns_limit_h_max 13
_diffrn_reflns_limit_h_min -27
_diffrn_reflns_limit_k_max 8
_diffrn_reflns_limit_k_min -8
_diffrn_reflns_limit_l_max 9
_diffrn_reflns_limit_l_min -8
_diffrn_reflns_number 6325
_diffrn_reflns_theta_full 26.35
_diffrn_reflns_theta_max 26.35
_diffrn_reflns_theta_min 1.83
_diffrn_standards_decay_% 0
_diffrn_standards_interval_count 0
_diffrn_standards_interval_time 0
_diffrn_standards_number 0
_exptl_absorpt_coefficient_mu 0.088
_exptl_absorpt_correction_T_max 0.9895
_exptl_absorpt_correction_T_min 0.9792
_exptl_absorpt_correction_type multi-scan
_exptl_absorpt_process_details '(SADABS; Sheldrick, 1996)'
_exptl_crystal_colour colourless
_exptl_crystal_density_diffrn 1.348
_exptl_crystal_density_method 'not measured'
_exptl_crystal_description plate
_exptl_crystal_F_000 496
_exptl_crystal_size_max 0.24
_exptl_crystal_size_mid 0.22
_exptl_crystal_size_min 0.12
_refine_diff_density_max 0.121
_refine_diff_density_min -0.110
_refine_ls_abs_structure_details indeterminate
_refine_ls_extinction_coef 0.006(2)
_refine_ls_extinction_expression Fc^*^=kFc[1+0.001xFc^2^\l^3^/sin(2\q)]^-1/4^
_refine_ls_extinction_method 'SHELXL97 (Sheldrick, 1997)'
_refine_ls_goodness_of_fit_ref 1.081
_refine_ls_hydrogen_treatment constr
_refine_ls_matrix_type full
_refine_ls_number_parameters 164
_refine_ls_number_reflns 1286
_refine_ls_number_restraints 1
_refine_ls_restrained_S_all 1.081
_refine_ls_R_factor_all 0.0437
_refine_ls_R_factor_gt 0.0320
_refine_ls_shift/su_max 0.000
_refine_ls_shift/su_mean 0.000
_refine_ls_structure_factor_coef Fsqd
_refine_ls_weighting_details 'w=1/[\s^2^(Fo^2^)+(0.0567P)^2^+0.0272P] where P=(Fo^2^+2Fc^2^)/3'
_refine_ls_weighting_scheme calc
_refine_ls_wR_factor_gt 0.0842
_refine_ls_wR_factor_ref 0.0913
_reflns_number_gt 1072
_reflns_number_total 1286
_reflns_threshold_expression I>2\s(I)
_cod_data_source_file kp2152.cif
_cod_data_source_block I
_cod_depositor_comments
;
The following automatic conversions were performed:
'_symmetry_cell_setting' value 'Orthorhombic' changed to 'orthorhombic'
according to '/home/saulius/struct/CIF-dictionaries/cif_core.dic'
dictionary named 'cif_core.dic' version 2.4.1 from 2010-06-29.

Automatic conversion script
Id: cif_fix_enum 1527 2010-12-29 10:47:43Z saulius 

The following automatic conversions were performed:

'_symmetry_cell_setting' value 'Orthorhombic' changed to
'orthorhombic' according to
/home/saulius/struct/CIF-dictionaries/cif_core.dic dictionary named
'cif_core.dic' version 2.4.1 from 2010-06-29.

Automatic conversion script
Id: cif_fix_values 1715 2011-07-08 13:25:40Z adriana 
;
_cod_original_cell_volume 1163.7(9)
_cod_database_code 2217573
_cod_database_fobs_code 2217573

loop_
_symmetry_equiv_pos_as_xyz
'x, y, z'
'-x, -y, z+1/2'
'x+1/2, -y, z'
'-x+1/2, y, z+1/2'

loop_
_atom_site_type_symbol
_atom_site_label
_atom_site_fract_x
_atom_site_fract_y
_atom_site_fract_z
_atom_site_U_iso_or_equiv
_atom_site_adp_type
_atom_site_calc_flag
_atom_site_refinement_flags
_atom_site_occupancy
O O1 0.33678(7) 0.3967(2) 0.9508(3) 0.0629(5) Uani d . 1
O O2 0.41993(8) 0.2623(2) 1.0832(3) 0.0676(6) Uani d . 1
C C1 0.35772(11) 0.2393(4) 1.0539(5) 0.0686(8) Uani d . 1
H H1A 0.3366 0.2362 1.1658 0.082 Uiso calc R 1
H H1B 0.3502 0.1180 0.9929 0.082 Uiso calc R 1
C C2 0.38388(9) 0.5252(3) 0.9457(3) 0.0472(5) Uani d . 1
C C3 0.38568(10) 0.7034(3) 0.8718(4) 0.0512(6) Uani d . 1
H H3 0.3523 0.7568 0.8162 0.061 Uiso calc R 1
C C4 0.43988(10) 0.8035(3) 0.8829(3) 0.0480(5) Uani d . 1
H H4 0.4425 0.9262 0.8326 0.058 Uiso calc R 1
C C5 0.49008(9) 0.7272(3) 0.9662(3) 0.0415(5) Uani d . 1
C C6 0.48641(10) 0.5410(3) 1.0401(3) 0.0468(5) Uani d . 1
H H6 0.5192 0.4849 1.0966 0.056 Uiso calc R 1
C C7 0.43337(10) 0.4460(3) 1.0263(3) 0.0472(5) Uani d . 1
C C8 0.54537(9) 0.8392(3) 0.9756(3) 0.0417(5) Uani d . 1
C C9 0.55116(10) 1.0396(3) 0.9004(3) 0.0482(5) Uani d . 1
H H9A 0.5435 1.0394 0.7744 0.058 Uiso calc R 1
H H9B 0.5234 1.1284 0.9570 0.058 Uiso calc R 1
C C10 0.61447(10) 1.0948(3) 0.9384(3) 0.0488(6) Uani d . 1
C C11 0.64540(11) 1.2630(4) 0.9035(4) 0.0606(7) Uani d . 1
H H11 0.6271 1.3649 0.8438 0.073 Uiso calc R 1
C C12 0.70444(12) 1.2778(4) 0.9592(4) 0.0703(8) Uani d . 1
H H12 0.7259 1.3910 0.9372 0.084 Uiso calc R 1
C C13 0.73163(11) 1.1275(4) 1.0462(4) 0.0692(8) Uani d . 1
H H13 0.7714 1.1399 1.0822 0.083 Uiso calc R 1
C C14 0.70099(10) 0.9578(4) 1.0814(4) 0.0611(7) Uani d . 1
H H14 0.7198 0.8564 1.1405 0.073 Uiso calc R 1
C C15 0.64208(10) 0.9406(3) 1.0277(3) 0.0489(6) Uani d . 1
C C16 0.59838(10) 0.7872(3) 1.0480(3) 0.0483(5) Uani d . 1
H H16 0.6057 0.6691 1.1032 0.058 Uiso calc R 1

loop_
_atom_site_aniso_label
_atom_site_aniso_U_11
_atom_site_aniso_U_22
_atom_site_aniso_U_33
_atom_site_aniso_U_12
_atom_site_aniso_U_13
_atom_site_aniso_U_23
O1 0.0482(8) 0.0638(10) 0.0767(12) -0.0047(7) -0.0055(9) 0.0074(10)
O2 0.0584(10) 0.0524(10) 0.0920(15) -0.0043(8) -0.0100(10) 0.0205(10)
C1 0.0586(15) 0.0618(15) 0.085(2) -0.0056(12) -0.0049(15) 0.0124(16)
C2 0.0460(12) 0.0512(12) 0.0443(12) 0.0027(9) -0.0027(11) -0.0031(11)
C3 0.0485(13) 0.0532(12) 0.0519(13) 0.0110(10) -0.0098(11) 0.0034(12)
C4 0.0531(13) 0.0433(11) 0.0477(12) 0.0069(10) -0.0060(11) 0.0016(10)
C5 0.0479(12) 0.0410(10) 0.0357(10) 0.0080(8) -0.0030(10) -0.0034(9)
C6 0.0482(12) 0.0446(12) 0.0476(12) 0.0082(9) -0.0083(10) 0.0005(11)
C7 0.0523(12) 0.0428(11) 0.0466(12) 0.0080(10) -0.0005(11) -0.0005(10)
C8 0.0470(11) 0.0414(10) 0.0365(10) 0.0086(9) -0.0040(9) -0.0039(9)
C9 0.0536(12) 0.0425(11) 0.0485(13) 0.0069(10) -0.0049(11) -0.0001(10)
C10 0.0521(13) 0.0539(12) 0.0404(12) 0.0021(10) 0.0062(10) -0.0082(11)
C11 0.0640(16) 0.0615(15) 0.0564(15) -0.0072(12) 0.0080(13) -0.0007(12)
C12 0.0664(17) 0.0803(18) 0.0644(16) -0.0188(13) 0.0157(16) -0.0118(16)
C13 0.0431(13) 0.094(2) 0.0701(18) -0.0063(13) 0.0081(14) -0.0234(17)
C14 0.0461(14) 0.0761(18) 0.0612(16) 0.0082(12) 0.0014(12) -0.0127(13)
C15 0.0450(12) 0.0569(13) 0.0450(12) 0.0079(10) 0.0026(11) -0.0102(11)
C16 0.0517(12) 0.0459(11) 0.0473(12) 0.0076(10) -0.0047(11) -0.0022(11)

loop_
_atom_type_symbol
_atom_type_description
_atom_type_scat_dispersion_real
_atom_type_scat_dispersion_imag
_atom_type_scat_source
C C 0.0033 0.0016
; International Tables
Vol. C, Tables 4.2.6.8 and 6.1.1.4
;
H H 0.0000 0.0000
; International Tables
Vol. C, Tables 4.2.6.8 and 6.1.1.4
;
O O 0.0106 0.0060
; International Tables
Vol. C, Tables 4.2.6.8 and 6.1.1.4
;

loop_
_geom_angle_atom_site_label_1
_geom_angle_atom_site_label_2
_geom_angle_atom_site_label_3
_geom_angle
C2 O1 C1 104.93(18)
C7 O2 C1 105.56(18)
O2 C1 O1 108.9(2)
O2 C1 H1A 109.9
O1 C1 H1A 109.9
O2 C1 H1B 109.9
O1 C1 H1B 109.9
H1A C1 H1B 108.3
C3 C2 C7 121.5(2)
C3 C2 O1 128.4(2)
C7 C2 O1 110.1(2)
C2 C3 C4 116.8(2)
C2 C3 H3 121.6
C4 C3 H3 121.6
C5 C4 C3 122.6(2)
C5 C4 H4 118.7
C3 C4 H4 118.7
C4 C5 C6 118.8(2)
C4 C5 C8 120.23(19)
C6 C5 C8 120.99(18)
C7 C6 C5 117.51(19)
C7 C6 H6 121.2
C5 C6 H6 121.2
C6 C7 O2 127.8(2)
C6 C7 C2 122.8(2)
O2 C7 C2 109.38(19)
C16 C8 C5 128.3(2)
C16 C8 C9 108.88(19)
C5 C8 C9 122.86(17)
C10 C9 C8 104.06(17)
C10 C9 H9A 110.9
C8 C9 H9A 110.9
C10 C9 H9B 110.9
C8 C9 H9B 110.9
H9A C9 H9B 109.0
C11 C10 C15 120.8(2)
C11 C10 C9 130.8(2)
C15 C10 C9 108.4(2)
C10 C11 C12 118.6(3)
C10 C11 H11 120.7
C12 C11 H11 120.7
C13 C12 C11 120.8(3)
C13 C12 H12 119.6
C11 C12 H12 119.6
C12 C13 C14 121.0(2)
C12 C13 H13 119.5
C14 C13 H13 119.5
C15 C14 C13 119.1(3)
C15 C14 H14 120.4
C13 C14 H14 120.4
C14 C15 C10 119.7(2)
C14 C15 C16 132.2(2)
C10 C15 C16 108.1(2)
C8 C16 C15 110.6(2)
C8 C16 H16 124.7
C15 C16 H16 124.7

loop_
_geom_bond_atom_site_label_1
_geom_bond_atom_site_label_2
_geom_bond_distance
O1 C2 1.374(3)
O1 C1 1.416(3)
O2 C7 1.370(3)
O2 C1 1.412(3)
C1 H1A 0.9700
C1 H1B 0.9700
C2 C3 1.351(3)
C2 C7 1.373(3)
C3 C4 1.393(3)
C3 H3 0.9300
C4 C5 1.387(3)
C4 H4 0.9300
C5 C6 1.402(3)
C5 C8 1.455(3)
C6 C7 1.355(3)
C6 H6 0.9300
C8 C16 1.350(3)
C8 C9 1.500(3)
C9 C10 1.489(3)
C9 H9A 0.9700
C9 H9B 0.9700
C10 C11 1.375(3)
C10 C15 1.402(3)
C11 C12 1.385(4)
C11 H11 0.9300
C12 C13 1.369(4)
C12 H12 0.9300
C13 C14 1.380(4)
C13 H13 0.9300
C14 C15 1.379(3)
C14 H14 0.9300
C15 C16 1.446(3)
C16 H16 0.9300

loop_
_geom_torsion_atom_site_label_1
_geom_torsion_atom_site_label_2
_geom_torsion_atom_site_label_3
_geom_torsion_atom_site_label_4
_geom_torsion
C7 O2 C1 O1 10.4(3)
C2 O1 C1 O2 -9.7(3)
C1 O1 C2 C3 -176.1(3)
C1 O1 C2 C7 5.4(3)
C7 C2 C3 C4 -0.7(3)
O1 C2 C3 C4 -179.0(2)
C2 C3 C4 C5 -0.4(4)
C3 C4 C5 C6 0.9(4)
C3 C4 C5 C8 -179.3(2)
C4 C5 C6 C7 -0.3(3)
C8 C5 C6 C7 179.9(2)
C5 C6 C7 O2 177.9(2)
C5 C6 C7 C2 -0.8(4)
C1 O2 C7 C6 174.2(3)
C1 O2 C7 C2 -7.0(3)
C3 C2 C7 C6 1.3(4)
O1 C2 C7 C6 179.9(2)
C3 C2 C7 O2 -177.6(2)
O1 C2 C7 O2 1.0(3)
C4 C5 C8 C16 -178.7(2)
C6 C5 C8 C16 1.1(4)
C4 C5 C8 C9 0.9(3)
C6 C5 C8 C9 -179.3(2)
C16 C8 C9 C10 0.3(2)
C5 C8 C9 C10 -179.4(2)
C8 C9 C10 C11 -178.7(2)
C8 C9 C10 C15 -0.2(2)
C15 C10 C11 C12 -0.3(4)
C9 C10 C11 C12 178.0(3)
C10 C11 C12 C13 0.4(4)
C11 C12 C13 C14 -0.2(4)
C12 C13 C14 C15 -0.1(4)
C13 C14 C15 C10 0.1(4)
C13 C14 C15 C16 -178.2(3)
C11 C10 C15 C14 0.1(3)
C9 C10 C15 C14 -178.6(2)
C11 C10 C15 C16 178.8(2)
C9 C10 C15 C16 0.1(3)
C5 C8 C16 C15 179.4(2)
C9 C8 C16 C15 -0.2(3)
C14 C15 C16 C8 178.6(2)
C10 C15 C16 C8 0.1(3)

loop_
_cod_related_entry_id
_cod_related_entry_database
_cod_related_entry_code
1 ChemSpider 21119260
